data_1570877
loop_
_publ_author_name
'Liao, Qiuyan'
'Li, Aisen'
'Huang, Arui'
'Wang, Jiaqiang'
'Chang, Kai'
'Li, Hehua'
'Yao, Pengfei'
'Zhong, Cheng'
'Xie, Peidong'
'Wang, Jinfeng'
'Li, Zhen'
'Li, Qianqian'

_publ_section_title
;
 Controllable &#x3c0;-&#x3c0; coupling of intramolecular dimer models in
 aggregated states.
;
_journal_issue 12
_journal_name_full 'Chemical science'
_journal_page_first 4364
_journal_page_last 4373
_journal_paper_doi 10.1039/d3sc05533g
_journal_volume 15
_journal_year 2024
_chemical_formula_moiety 'C51 H46 O, C2 H3 Cl3'
_chemical_formula_sum 'C53 H49 Cl3 O'
_chemical_formula_weight 808.27
_space_group_crystal_system monoclinic
_space_group_IT_number 14
_space_group_name_Hall '-P 2yn'
_space_group_name_H-M_alt 'P 1 21/n 1'
_atom_sites_solution_hydrogens geom
_atom_sites_solution_primary dual
_audit_creation_date 2023-10-13
_audit_creation_method
;
Olex2 1.5-ac5-024
(compiled 2022.04.12 svn.rca3783a0 for Rigaku Oxford Diffraction, GUI svn.r6498)
;
_audit_update_record
;
2023-11-15 deposited with the CCDC.	2024-02-01 downloaded from the CCDC.
;
_cell_angle_alpha 90
_cell_angle_beta 110.663(4)
_cell_angle_gamma 90
_cell_formula_units_Z 4
_cell_length_a 18.7443(6)
_cell_length_b 10.4995(3)
_cell_length_c 24.1927(8)
_cell_measurement_reflns_used 13022
_cell_measurement_temperature 302.33(10)
_cell_measurement_theta_max 75.7010
_cell_measurement_theta_min 2.5150
_cell_volume 4455.0(3)
_computing_cell_refinement 'CrysAlisPro 1.171.42.102a (Rigaku OD, 2023)'
_computing_data_collection 'CrysAlisPro 1.171.42.102a (Rigaku OD, 2023)'
_computing_data_reduction 'CrysAlisPro 1.171.42.102a (Rigaku OD, 2023)'
_computing_molecular_graphics 'Olex2 1.5-ac5-024 (Dolomanov et al., 2009)'
_computing_publication_material 'Olex2 1.5-ac5-024 (Dolomanov et al., 2009)'
_computing_structure_refinement 'SHELXL 2018/3 (Sheldrick, 2015)'
_computing_structure_solution 'SHELXT 2018/2 (Sheldrick, 2018)'
_diffrn_ambient_environment air
_diffrn_ambient_temperature 302.33(10)
_diffrn_detector 'Hybrid Pixel Array Detector'
_diffrn_detector_area_resol_mean 10.0000
_diffrn_detector_type 'HyPix-Arc 150'
_diffrn_measured_fraction_theta_full 0.998
_diffrn_measured_fraction_theta_max 0.998
_diffrn_measurement_details
;
List of Runs (angles in degrees, time in seconds):

  # Type    Start    End  Width  t~exp~   \w     \q     \k     \f   Frames
#--------------------------------------------------------------------------
  1  \w     54.00 102.00   0.50    0.30    --   62.89  15.00 150.00   96
  2  \w     55.00 104.00   0.50    0.30    --   62.89  15.00  90.00   98
  3  \w     82.00 108.00   0.50    0.30    --   72.93  15.00 -60.00   52
  4  \w     66.00 120.00   0.50    0.30    --   76.75  15.00   0.00  108
  5  \w     62.00 113.00   0.50    0.30    --   72.93  15.00-120.00  102
  6  \w     62.00  87.00   0.50    0.30    --   72.93  15.00-180.00   50
  7  \w   -122.00 -72.00   0.50    0.30    --  -81.49 -15.00  90.00  100
  8  \w   -103.00 -66.00   0.50    0.30    --  -63.72 -15.00 120.00   74
  9  \w   -100.00 -72.00   0.50    0.30    --  -63.72 -15.00-120.00   56
 10  \w    -98.00 -67.00   0.50    0.30    --  -63.72 -15.00-180.00   62
 11  \w   -115.00 -69.00   0.50    0.30    --  -76.43 -15.00-150.00   92
 12  \w   -123.00 -84.00   0.50    0.30    --  -81.49 -15.00-180.00   78
 13  \w   -115.00 -66.00   0.50    0.30    --  -76.43 -15.00 -30.00   98
 14  \w   -125.00 -81.00   0.50    0.30    --  -81.49 -15.00  30.00   88
 15  \w    -95.00 -36.00   0.50    0.30    --  -76.43 125.00 -60.00  118
 16  \w   -101.00 -44.00   0.50    0.30    --  -81.49 125.00   0.00  114
 17  \w     39.00  68.00   0.50    0.30    --   72.93-125.00-180.00   58
 18  \w     67.00  93.00   0.50    0.30    --   76.75-125.00-180.00   52
 19  \w     35.00  81.00   0.50    0.30    --   76.75-125.00 120.00   92
;
_diffrn_measurement_device 'four-circle diffractometer'
_diffrn_measurement_device_type 'ROD, Synergy Custom system, HyPix-Arc 150'
_diffrn_measurement_method '\w scans'
_diffrn_orient_matrix_type 'CrysAlisPro convention (1999,Acta A55,543-557)'
_diffrn_orient_matrix_UB_11 -0.0792509000
_diffrn_orient_matrix_UB_12 -0.0295315000
_diffrn_orient_matrix_UB_13 -0.0459095000
_diffrn_orient_matrix_UB_21 0.0377823000
_diffrn_orient_matrix_UB_22 -0.0585924000
_diffrn_orient_matrix_UB_23 -0.0412381000
_diffrn_orient_matrix_UB_31 0.0010325000
_diffrn_orient_matrix_UB_32 -0.1312673000
_diffrn_orient_matrix_UB_33 0.0287424000
_diffrn_radiation_monochromator mirror
_diffrn_radiation_probe x-ray
_diffrn_radiation_type 'Cu K\a'
_diffrn_radiation_wavelength 1.54184
_diffrn_reflns_av_R_equivalents 0.0245
_diffrn_reflns_av_unetI/netI 0.0204
_diffrn_reflns_Laue_measured_fraction_full 0.998
_diffrn_reflns_Laue_measured_fraction_max 0.998
_diffrn_reflns_limit_h_max 22
_diffrn_reflns_limit_h_min -22
_diffrn_reflns_limit_k_max 10
_diffrn_reflns_limit_k_min -12
_diffrn_reflns_limit_l_max 26
_diffrn_reflns_limit_l_min -28
_diffrn_reflns_number 28798
_diffrn_reflns_point_group_measured_fraction_full 0.998
_diffrn_reflns_point_group_measured_fraction_max 0.998
_diffrn_reflns_theta_full 66.590
_diffrn_reflns_theta_max 66.590
_diffrn_reflns_theta_min 2.586
_diffrn_source 'Rotating-anode X-ray tube'
_diffrn_source_type 'Rigaku (Cu) X-ray Source'
_exptl_absorpt_coefficient_mu 2.139
_exptl_absorpt_correction_T_max 1.00000
_exptl_absorpt_correction_T_min 0.72365
_exptl_absorpt_correction_type multi-scan
_exptl_absorpt_process_details
;
CrysAlisPro 1.171.42.102a (Rigaku Oxford Diffraction, 2023)
Empirical absorption correction using spherical harmonics,
implemented in SCALE3 ABSPACK scaling algorithm.
;
_exptl_crystal_colour 'clear light colourless'
_exptl_crystal_colour_lustre clear
_exptl_crystal_colour_modifier light
_exptl_crystal_colour_primary colourless
_exptl_crystal_density_diffrn 1.205
_exptl_crystal_description block
_exptl_crystal_F_000 1704
_exptl_crystal_size_max 0.8
_exptl_crystal_size_mid 0.2
_exptl_crystal_size_min 0.06
_refine_diff_density_max 0.553
_refine_diff_density_min -0.447
_refine_diff_density_rms 0.058
_refine_ls_extinction_method none
_refine_ls_goodness_of_fit_ref 1.067
_refine_ls_hydrogen_treatment constr
_refine_ls_matrix_type full
_refine_ls_number_parameters 568
_refine_ls_number_reflns 7860
_refine_ls_number_restraints 72
_refine_ls_restrained_S_all 1.103
_refine_ls_R_factor_all 0.0952
_refine_ls_R_factor_gt 0.0832
_refine_ls_shift/su_max 0.001
_refine_ls_shift/su_mean 0.000
_refine_ls_structure_factor_coef Fsqd
_refine_ls_weighting_details 'w=1/[\s^2^(Fo^2^)+(0.1736P)^2^+1.7364P] where P=(Fo^2^+2Fc^2^)/3'
_refine_ls_weighting_scheme calc
_refine_ls_wR_factor_gt 0.2708
_refine_ls_wR_factor_ref 0.2840
_reflns_Friedel_coverage 0.000
_reflns_number_gt 6149
_reflns_number_total 7860
_reflns_threshold_expression 'I > 2\s(I)'
_cod_data_source_file d3sc05533g4.cif
_cod_data_source_block 20221209-lqy-2
_cod_depositor_comments 'Adding full bibliography for 1570870--1570891.cif.'
_cod_database_code 1570877
_shelx_shelxl_version_number 2018/3
_chemical_oxdiff_formula CHOCl
_shelx_space_group_comment
;
The symmetry employed for this shelxl refinement is uniquely defined
by the following loop, which should always be used as a source of
symmetry information in preference to the above space-group names.
They are only intended as comments.
;
_shelx_estimated_absorpt_t_max 0.882
_shelx_estimated_absorpt_t_min 0.279
_olex2_refinement_description
;
1. Fixed Uiso
 At 1.2 times of:
  All C(H) groups, All C(H,H) groups
 At 1.5 times of:
  All C(H,H,H) groups
2. Restrained distances
 C4-C2
 1.54 with sigma of 0.01
 Cl3-C2 = Cl2-C4 = Cl1-C4
 1.78 with sigma of 0.01
 Cl1-C4 \\sim Cl1A-C4A
 with sigma of 0.02
 Cl2-C2 \\sim Cl2A-C2A
 with sigma of 0.04
 Cl3-C4 \\sim Cl3A-C4A
 with sigma of 0.04
 Cl3-C2 \\sim Cl3A-C2A
 with sigma of 0.02
 Cl2-C4 \\sim Cl2A-C4A
 with sigma of 0.02
 C4-C2 \\sim C4A-C2A
 with sigma of 0.02
 Cl1-Cl2 \\sim Cl1A-Cl2A
 with sigma of 0.04
 Cl1-C2 \\sim Cl1A-C2A
 with sigma of 0.04
3. Uiso/Uaniso restraints and constraints
Uanis(C4) \\sim Ueq, Uanis(Cl2) \\sim Ueq, Uanis(C2) \\sim Ueq, Uanis(Cl1)
\\sim Ueq, Uanis(Cl3) \\sim Ueq: with sigma of 0.01 and sigma for terminal
atoms of 0.02
Uanis(Cl3A) \\sim Ueq, Uanis(C2A) \\sim Ueq, Uanis(C4A) \\sim Ueq, Uanis(Cl2A)
\\sim Ueq, Uanis(Cl1A) \\sim Ueq: with sigma of 0.01 and sigma for terminal
atoms of 0.02
4. Others
 Sof(C4A)=Sof(H4A)=Sof(Cl2A)=Sof(Cl1A)=Sof(C2A)=Sof(H2AA)=Sof(H2AB)=Sof(Cl3A)=
 1-FVAR(1)
 Sof(Cl1)=Sof(Cl2)=Sof(Cl3)=Sof(C4)=Sof(H4)=Sof(C2)=Sof(H2A)=Sof(H2B)=FVAR(1)
5.a Ternary CH refined with riding coordinates:
 C4(H4), C4A(H4A)
5.b Secondary CH2 refined with riding coordinates:
 C2(H2A,H2B), C2A(H2AA,H2AB)
5.c Aromatic/amide H refined with riding coordinates:
 C00B(H00B), C00C(H00C), C00J(H00J), C00K(H00K), C00M(H00M), C00O(H00O),
 C00Q(H00Q), C00U(H00U), C00X(H00X), C00Y(H00Y), C00Z(H00Z), C010(H010),
 C011(H011), C012(H012), C013(H013), C014(H014), C015(H015), C017(H017),
 C01A(H01G), C01B(H01H), C01C(H01I), C01D(H01J)
5.d Idealised Me refined as rotating group:
 C016(H01A,H01B,H01C), C018(H01D,H01E,H01F), C01E(H01K,H01L,H01M), C01F(H01N,
 H01O,H01P), C01G(H01Q,H01R,H01S), C01H(H01T,H01U,H01V), C01I(H01W,H01X,H01Y),
 C01J(H01Z,H,HA)
;
_olex2_submission_special_instructions 'No special instructions were received'
_oxdiff_exptl_absorpt_empirical_details
;
Empirical correction (ABSPACK) includes:
- Absorption correction using spherical harmonics
- Frame scaling
;
_oxdiff_exptl_absorpt_empirical_full_max 2.538
_oxdiff_exptl_absorpt_empirical_full_min 0.353

loop_
_space_group_symop_operation_xyz
'x, y, z'
'-x+1/2, y+1/2, -z+1/2'
'-x, -y, -z'
'x-1/2, -y-1/2, z-1/2'

loop_
_atom_site_label
_atom_site_type_symbol
_atom_site_fract_x
_atom_site_fract_y
_atom_site_fract_z
_atom_site_U_iso_or_equiv
_atom_site_adp_type
_atom_site_occupancy
_atom_site_site_symmetry_order
_atom_site_calc_flag
_atom_site_refinement_flags_posn
_atom_site_refinement_flags_adp
_atom_site_refinement_flags_occupancy
_atom_site_disorder_assembly
_atom_site_disorder_group
O001 O 0.63940(9) 0.61768(17) 0.31149(7) 0.0514(5) Uani 1 1 d . . . . .
C002 C 0.71632(13) 0.6195(2) 0.32061(10) 0.0428(5) Uani 1 1 d . . . . .
C003 C 0.58818(13) 0.6206(2) 0.25459(10) 0.0442(5) Uani 1 1 d . . . . .
C004 C 0.73096(12) 0.6118(2) 0.42792(9) 0.0433(5) Uani 1 1 d . . . . .
C005 C 0.76358(13) 0.6170(2) 0.37964(10) 0.0444(5) Uani 1 1 d . . . . .
C006 C 0.74429(13) 0.6245(2) 0.27455(10) 0.0442(5) Uani 1 1 d . . . . .
C007 C 0.51213(13) 0.6186(2) 0.25048(10) 0.0474(6) Uani 1 1 d . . . . .
C008 C 0.73626(13) 0.4984(2) 0.46035(10) 0.0461(5) Uani 1 1 d . . . . .
C009 C 0.60868(14) 0.6253(2) 0.20519(10) 0.0462(5) Uani 1 1 d . . . . .
C00A C 0.69593(12) 0.7199(2) 0.44131(10) 0.0450(5) Uani 1 1 d . . . . .
C00B C 0.84190(14) 0.6178(2) 0.39265(11) 0.0499(6) Uani 1 1 d . . . . .
H00B H 0.874197 0.615235 0.431945 0.060 Uiso 1 1 calc R U . . .
C00C C 0.82316(14) 0.6257(2) 0.29028(11) 0.0490(6) Uani 1 1 d . . . . .
H00C H 0.843282 0.628968 0.260245 0.059 Uiso 1 1 calc R U . . .
C00D C 0.87357(14) 0.6223(2) 0.34826(11) 0.0497(6) Uani 1 1 d . . . . .
C00E C 0.49356(13) 0.6106(2) 0.30560(11) 0.0495(6) Uani 1 1 d . . . . .
C00F C 0.66705(14) 0.7147(2) 0.48861(11) 0.0515(6) Uani 1 1 d . . . . .
C00G C 0.69203(14) 0.6279(2) 0.20983(10) 0.0517(6) Uani 1 1 d . . . . .
C00H C 0.70763(15) 0.4951(2) 0.50796(11) 0.0531(6) Uani 1 1 d . . . . .
C00I C 0.46789(14) 0.7178(3) 0.32716(12) 0.0569(6) Uani 1 1 d . . . . .
C00J C 0.67405(15) 0.6030(3) 0.52086(11) 0.0561(6) Uani 1 1 d . . . . .
H00J H 0.655710 0.600614 0.551896 0.067 Uiso 1 1 calc R U . . .
C00K C 0.45625(14) 0.6218(2) 0.19487(12) 0.0548(6) Uani 1 1 d . . . . .
H00K H 0.405344 0.620341 0.191694 0.066 Uiso 1 1 calc R U . . .
C00L C 0.50455(14) 0.4938(3) 0.33648(11) 0.0544(6) Uani 1 1 d . . . . .
C00M C 0.54988(15) 0.6280(2) 0.15015(11) 0.0518(6) Uani 1 1 d . . . . .
H00M H 0.562789 0.630690 0.116413 0.062 Uiso 1 1 calc R U . . .
C00N C 0.47361(15) 0.6270(2) 0.14335(11) 0.0552(6) Uani 1 1 d . . . . .
C00O C 0.69024(16) 0.8376(3) 0.41102(12) 0.0604(7) Uani 1 1 d . . . . .
H00O H 0.709433 0.844246 0.380542 0.073 Uiso 1 1 calc R U . . .
C00Q C 0.76851(18) 0.3845(3) 0.44779(13) 0.0638(7) Uani 1 1 d . . . . .
H00Q H 0.787096 0.383940 0.416868 0.077 Uiso 1 1 calc R U . . .
C00S C 0.48707(15) 0.4845(3) 0.38937(12) 0.0637(7) Uani 1 1 d . . . . .
C00T C 0.44997(16) 0.7061(3) 0.38056(14) 0.0683(8) Uani 1 1 d . . . . .
C00U C 0.53171(18) 0.3828(3) 0.31733(15) 0.0691(8) Uani 1 1 d . . . . .
H00U H 0.542546 0.386171 0.282695 0.083 Uiso 1 1 calc R U . . .
C00V C 0.95986(15) 0.6258(3) 0.36184(13) 0.0634(7) Uani 1 1 d . . . . .
C00W C 0.40991(17) 0.6359(3) 0.08235(12) 0.0688(8) Uani 1 1 d . . . . .
C00X C 0.46002(18) 0.5902(4) 0.40969(13) 0.0733(8) Uani 1 1 d . . . . .
H00X H 0.448227 0.583391 0.443831 0.088 Uiso 1 1 calc R U . . .
C00Y C 0.7155(2) 0.3797(3) 0.54099(14) 0.0709(8) Uani 1 1 d . . . . .
H00Y H 0.698588 0.377260 0.572758 0.085 Uiso 1 1 calc R U . . .
C00Z C 0.63292(18) 0.8261(3) 0.50238(14) 0.0681(8) Uani 1 1 d . . . . .
H00Z H 0.613581 0.823244 0.532860 0.082 Uiso 1 1 calc R U . . .
C010 C 0.45995(19) 0.8392(3) 0.29986(16) 0.0747(8) Uani 1 1 d . . . . .
H010 H 0.471757 0.849089 0.265861 0.090 Uiso 1 1 calc R U . . .
C011 C 0.4985(2) 0.3646(4) 0.41944(15) 0.0848(10) Uani 1 1 d . . . . .
H011 H 0.487277 0.357322 0.453818 0.102 Uiso 1 1 calc R U . . .
C012 C 0.6571(2) 0.9405(3) 0.42606(15) 0.0774(9) Uani 1 1 d . . . . .
H012 H 0.653519 1.016243 0.405357 0.093 Uiso 1 1 calc R U . . .
C013 C 0.7730(2) 0.2770(3) 0.47941(16) 0.0816(10) Uani 1 1 d . . . . .
H013 H 0.793499 0.203584 0.469467 0.098 Uiso 1 1 calc R U . . .
C014 C 0.6282(2) 0.9349(3) 0.47212(16) 0.0800(9) Uani 1 1 d . . . . .
H014 H 0.605844 1.006485 0.481722 0.096 Uiso 1 1 calc R U . . .
C015 C 0.7469(2) 0.2747(3) 0.52730(16) 0.0842(10) Uani 1 1 d . . . . .
H015 H 0.751314 0.200784 0.549421 0.101 Uiso 1 1 calc R U . . .
C016 C 0.70847(19) 0.5114(4) 0.17793(15) 0.0905(12) Uani 1 1 d . . . . .
H01A H 0.677917 0.515622 0.136702 0.136 Uiso 1 1 calc R U . . .
H01B H 0.696315 0.435114 0.194649 0.136 Uiso 1 1 calc R U . . .
H01C H 0.761459 0.510474 0.182476 0.136 Uiso 1 1 calc R U . . .
C017 C 0.4232(2) 0.8163(4) 0.4017(2) 0.0938(12) Uani 1 1 d . . . . .
H017 H 0.410321 0.809810 0.435350 0.113 Uiso 1 1 calc R U . . .
C018 C 0.7064(2) 0.7516(4) 0.18147(15) 0.0920(12) Uani 1 1 d . . . . .
H01D H 0.758747 0.754599 0.184164 0.138 Uiso 1 1 calc R U . . .
H01E H 0.695715 0.823435 0.201837 0.138 Uiso 1 1 calc R U . . .
H01F H 0.673841 0.754112 0.140699 0.138 Uiso 1 1 calc R U . . .
C01A C 0.5425(3) 0.2715(4) 0.34765(18) 0.0944(11) Uani 1 1 d . . . . .
H01G H 0.561638 0.201025 0.334189 0.113 Uiso 1 1 calc R U . . .
C01B C 0.4161(3) 0.9273(5) 0.3746(2) 0.1054(14) Uani 1 1 d . . . . .
H01H H 0.398444 0.997415 0.389490 0.126 Uiso 1 1 calc R U . . .
C01C C 0.4353(2) 0.9409(4) 0.3227(2) 0.0987(12) Uani 1 1 d . . . . .
H01I H 0.430921 1.020072 0.304570 0.118 Uiso 1 1 calc R U . . .
C01D C 0.5249(3) 0.2626(4) 0.39937(19) 0.1012(13) Uani 1 1 d . . . . .
H01J H 0.531587 0.185785 0.419716 0.121 Uiso 1 1 calc R U . . .
C01E C 1.0050(2) 0.5948(6) 0.42585(17) 0.1155(17) Uani 1 1 d . . . . .
H01K H 0.997142 0.660415 0.450753 0.173 Uiso 1 1 calc R U . . .
H01L H 1.058197 0.589666 0.431432 0.173 Uiso 1 1 calc R U . . .
H01M H 0.988143 0.514624 0.435923 0.173 Uiso 1 1 calc R U . . .
C01F C 0.9821(2) 0.5286(5) 0.3242(2) 0.1159(16) Uani 1 1 d . . . . .
H01N H 0.969540 0.444619 0.333604 0.174 Uiso 1 1 calc R U . . .
H01O H 1.035979 0.533740 0.332195 0.174 Uiso 1 1 calc R U . . .
H01P H 0.954946 0.545937 0.283208 0.174 Uiso 1 1 calc R U . . .
C01G C 0.3468(3) 0.5454(6) 0.07773(19) 0.146(2) Uani 1 1 d . . . . .
H01Q H 0.325263 0.565651 0.107260 0.219 Uiso 1 1 calc R U . . .
H01R H 0.366320 0.459976 0.083704 0.219 Uiso 1 1 calc R U . . .
H01S H 0.308066 0.552173 0.039239 0.219 Uiso 1 1 calc R U . . .
C01H C 0.3773(3) 0.7682(5) 0.0757(2) 0.145(2) Uani 1 1 d . . . . .
H01T H 0.332618 0.772598 0.040702 0.217 Uiso 1 1 calc R U . . .
H01U H 0.414540 0.828009 0.072773 0.217 Uiso 1 1 calc R U . . .
H01V H 0.363971 0.788551 0.109560 0.217 Uiso 1 1 calc R U . . .
C01I C 0.4408(3) 0.6166(10) 0.03352(18) 0.211(4) Uani 1 1 d . . . . .
H01W H 0.458672 0.530572 0.034604 0.317 Uiso 1 1 calc R U . . .
H01X H 0.482289 0.674464 0.038605 0.317 Uiso 1 1 calc R U . . .
H01Y H 0.401249 0.632274 -0.003852 0.317 Uiso 1 1 calc R U . . .
C01J C 0.9812(2) 0.7567(5) 0.3468(3) 0.152(3) Uani 1 1 d . . . . .
H01Z H 0.947847 0.780262 0.307975 0.229 Uiso 1 1 calc R U . . .
H H 1.032941 0.755580 0.347935 0.229 Uiso 1 1 calc R U . . .
HA H 0.976533 0.817303 0.375047 0.229 Uiso 1 1 calc R U . . .
Cl1 Cl 0.2849(4) 0.1982(4) 0.3215(3) 0.233(3) Uani 0.634(7) 1 d D U P A 1
Cl2 Cl 0.2442(3) 0.4544(4) 0.31436(16) 0.273(4) Uani 0.634(7) 1 d D U P A 1
Cl3 Cl 0.3280(3) 0.2678(8) 0.1975(2) 0.229(3) Uani 0.634(7) 1 d D U P A 1
C4 C 0.2517(7) 0.3223(8) 0.2692(4) 0.163(4) Uani 0.634(7) 1 d D U P A 1
H4 H 0.206305 0.303540 0.234569 0.195 Uiso 0.634(7) 1 calc R U P A 1
C2 C 0.3228(10) 0.356(2) 0.2571(8) 0.265(9) Uani 0.634(7) 1 d D U P A 1
H2A H 0.367217 0.338464 0.291912 0.318 Uiso 0.634(7) 1 calc R U P A 1
H2B H 0.322551 0.446198 0.248381 0.318 Uiso 0.634(7) 1 calc R U P A 1
C4A C 0.264(2) 0.401(4) 0.2382(14) 0.46(4) Uani 0.366(7) 1 d D U P A 2
H4A H 0.211131 0.371226 0.221624 0.549 Uiso 0.366(7) 1 calc R U P A 2
Cl2A Cl 0.3167(8) 0.3737(14) 0.1923(5) 0.255(6) Uani 0.366(7) 1 d D U P A 2
Cl1A Cl 0.273(3) 0.564(4) 0.2625(18) 0.85(3) Uani 0.366(7) 1 d D U P A 2
C2A C 0.3125(16) 0.326(3) 0.2906(12) 0.227(13) Uani 0.366(7) 1 d D U P A 2
H2AA H 0.352440 0.380079 0.316450 0.272 Uiso 0.366(7) 1 calc R U P A 2
H2AB H 0.336184 0.255682 0.277767 0.272 Uiso 0.366(7) 1 calc R U P A 2
Cl3A Cl 0.2554(7) 0.2693(17) 0.3282(4) 0.291(7) Uani 0.366(7) 1 d D U P A 2

loop_
_atom_site_aniso_label
_atom_site_aniso_U_11
_atom_site_aniso_U_22
_atom_site_aniso_U_33
_atom_site_aniso_U_23
_atom_site_aniso_U_13
_atom_site_aniso_U_12
O001 0.0418(8) 0.0803(12) 0.0330(8) 0.0026(7) 0.0144(7) -0.0009(7)
C002 0.0452(12) 0.0474(12) 0.0383(12) 0.0014(9) 0.0181(9) 0.0000(9)
C003 0.0470(12) 0.0498(13) 0.0358(11) 0.0023(9) 0.0148(9) 0.0018(9)
C004 0.0421(11) 0.0536(13) 0.0338(11) -0.0019(9) 0.0127(9) -0.0023(9)
C005 0.0471(12) 0.0498(12) 0.0384(11) 0.0002(9) 0.0178(10) 0.0001(9)
C006 0.0514(13) 0.0475(12) 0.0378(12) 0.0037(9) 0.0208(10) 0.0017(9)
C007 0.0463(12) 0.0543(13) 0.0421(12) 0.0033(10) 0.0161(10) 0.0014(10)
C008 0.0496(12) 0.0519(13) 0.0371(11) -0.0001(9) 0.0155(9) 0.0013(10)
C009 0.0532(13) 0.0480(12) 0.0378(12) 0.0028(9) 0.0166(10) 0.0028(10)
C00A 0.0427(11) 0.0533(13) 0.0370(11) 0.0008(9) 0.0114(9) 0.0020(9)
C00B 0.0454(12) 0.0617(15) 0.0410(12) 0.0012(10) 0.0132(10) 0.0008(10)
C00C 0.0525(13) 0.0561(14) 0.0459(13) 0.0041(10) 0.0266(11) 0.0020(10)
C00D 0.0466(13) 0.0534(14) 0.0518(14) 0.0024(10) 0.0207(11) 0.0004(10)
C00E 0.0402(11) 0.0652(15) 0.0432(12) -0.0009(10) 0.0149(10) -0.0012(10)
C00F 0.0486(13) 0.0605(15) 0.0472(13) -0.0047(11) 0.0194(10) 0.0035(11)
C00G 0.0541(14) 0.0711(16) 0.0359(12) 0.0032(10) 0.0232(10) 0.0010(11)
C00H 0.0602(14) 0.0581(14) 0.0455(13) 0.0037(11) 0.0243(11) -0.0009(11)
C00I 0.0466(13) 0.0674(16) 0.0578(15) -0.0071(12) 0.0196(11) -0.0003(11)
C00J 0.0629(15) 0.0677(16) 0.0476(13) 0.0056(11) 0.0318(12) 0.0047(12)
C00K 0.0453(13) 0.0634(15) 0.0513(14) 0.0025(11) 0.0114(11) 0.0025(11)
C00L 0.0472(13) 0.0692(16) 0.0470(13) 0.0037(12) 0.0170(11) -0.0023(11)
C00M 0.0609(15) 0.0586(14) 0.0356(12) 0.0045(10) 0.0167(10) 0.0027(11)
C00N 0.0571(14) 0.0604(15) 0.0413(13) 0.0043(11) 0.0091(11) 0.0036(11)
C00O 0.0713(17) 0.0598(15) 0.0514(15) 0.0090(12) 0.0232(13) 0.0060(13)
C00Q 0.0846(19) 0.0607(16) 0.0548(15) 0.0000(12) 0.0353(14) 0.0106(13)
C00S 0.0549(15) 0.089(2) 0.0479(14) 0.0057(14) 0.0197(12) -0.0060(14)
C00T 0.0555(15) 0.090(2) 0.0651(17) -0.0201(16) 0.0282(13) -0.0045(14)
C00U 0.0785(19) 0.0663(18) 0.0697(18) 0.0065(14) 0.0349(15) 0.0048(14)
C00V 0.0458(14) 0.0813(19) 0.0649(17) 0.0047(14) 0.0216(12) 0.0022(12)
C00W 0.0616(16) 0.088(2) 0.0448(15) 0.0057(13) 0.0045(12) 0.0004(14)
C00X 0.0691(18) 0.106(2) 0.0543(16) -0.0036(16) 0.0337(14) -0.0097(17)
C00Y 0.091(2) 0.0708(19) 0.0636(18) 0.0178(14) 0.0431(16) 0.0058(15)
C00Z 0.0738(18) 0.0720(18) 0.0676(18) -0.0025(14) 0.0364(15) 0.0156(14)
C010 0.0740(19) 0.0677(18) 0.086(2) -0.0054(16) 0.0329(17) 0.0024(15)
C011 0.088(2) 0.109(3) 0.0597(19) 0.0233(18) 0.0288(17) -0.009(2)
C012 0.095(2) 0.0573(17) 0.079(2) 0.0123(15) 0.0284(17) 0.0167(16)
C013 0.116(3) 0.0570(17) 0.084(2) 0.0097(15) 0.052(2) 0.0191(17)
C014 0.093(2) 0.0669(19) 0.087(2) -0.0008(17) 0.0413(19) 0.0240(16)
C015 0.115(3) 0.0645(19) 0.088(2) 0.0280(17) 0.054(2) 0.0201(18)
C016 0.0692(19) 0.138(3) 0.0617(18) -0.037(2) 0.0201(15) 0.0169(19)
C017 0.091(2) 0.107(3) 0.099(3) -0.033(2) 0.052(2) 0.001(2)
C018 0.072(2) 0.128(3) 0.068(2) 0.047(2) 0.0154(15) -0.0211(19)
C01A 0.119(3) 0.074(2) 0.098(3) 0.0196(19) 0.048(2) 0.021(2)
C01B 0.110(3) 0.096(3) 0.119(3) -0.040(3) 0.052(3) 0.010(2)
C01C 0.101(3) 0.070(2) 0.125(3) -0.012(2) 0.041(3) 0.0085(19)
C01D 0.118(3) 0.089(3) 0.097(3) 0.035(2) 0.038(2) 0.009(2)
C01E 0.0544(18) 0.209(5) 0.078(2) 0.002(3) 0.0180(17) 0.019(2)
C01F 0.063(2) 0.178(5) 0.109(3) -0.028(3) 0.034(2) 0.028(2)
C01G 0.139(4) 0.165(5) 0.079(3) 0.022(3) -0.030(3) -0.079(4)
C01H 0.133(4) 0.107(3) 0.116(4) 0.021(3) -0.053(3) 0.008(3)
C01I 0.107(4) 0.466(14) 0.039(2) -0.011(4) -0.001(2) 0.045(6)
C01J 0.067(2) 0.124(4) 0.263(8) 0.056(4) 0.055(4) -0.017(2)
Cl1 0.327(7) 0.173(3) 0.204(4) 0.051(3) 0.100(4) 0.095(4)
Cl2 0.376(7) 0.206(4) 0.143(3) -0.048(3) -0.024(3) 0.106(4)
Cl3 0.227(4) 0.324(7) 0.173(4) -0.035(5) 0.117(3) -0.017(5)
C4 0.143(7) 0.161(7) 0.166(8) 0.017(6) 0.031(6) 0.003(6)
C2 0.269(12) 0.294(13) 0.260(12) 0.030(9) 0.127(9) -0.010(9)
C4A 0.45(4) 0.47(4) 0.46(4) 0.006(10) 0.169(18) 0.006(10)
Cl2A 0.283(10) 0.319(12) 0.184(7) 0.004(8) 0.108(7) -0.113(10)
Cl1A 0.82(4) 0.88(4) 0.84(4) 0.03(2) 0.29(2) -0.09(2)
C2A 0.223(16) 0.229(16) 0.236(16) 0.016(10) 0.089(10) -0.013(9)
Cl3A 0.258(10) 0.487(18) 0.159(6) -0.019(9) 0.112(6) -0.112(11)

loop_
_atom_type_symbol
_atom_type_description
_atom_type_scat_dispersion_real
_atom_type_scat_dispersion_imag
_atom_type_scat_source
C C 0.0181 0.0091 'International Tables Vol C Tables 4.2.6.8 and 6.1.1.4'
H H 0.0000 0.0000 'International Tables Vol C Tables 4.2.6.8 and 6.1.1.4'
Cl Cl 0.3639 0.7018 'International Tables Vol C Tables 4.2.6.8 and 6.1.1.4'
O O 0.0492 0.0322 'International Tables Vol C Tables 4.2.6.8 and 6.1.1.4'

loop_
_geom_angle_atom_site_label_1
_geom_angle_atom_site_label_2
_geom_angle_atom_site_label_3
_geom_angle
_geom_angle_site_symmetry_1
_geom_angle_site_symmetry_3
_geom_angle_publ_flag
C003 O001 C002 118.80(17) . . ?
O001 C002 C005 114.54(19) . . ?
O001 C002 C006 122.7(2) . . ?
C006 C002 C005 122.7(2) . . ?
O001 C003 C007 114.0(2) . . ?
O001 C003 C009 124.0(2) . . ?
C009 C003 C007 122.0(2) . . ?
C008 C004 C005 119.8(2) . . ?
C00A C004 C005 120.2(2) . . ?
C00A C004 C008 120.0(2) . . ?
C002 C005 C004 120.9(2) . . ?
C00B C005 C002 118.2(2) . . ?
C00B C005 C004 120.9(2) . . ?
C002 C006 C00C 116.5(2) . . ?
C002 C006 C00G 122.4(2) . . ?
C00C C006 C00G 121.1(2) . . ?
C003 C007 C00E 119.4(2) . . ?
C00K C007 C003 118.2(2) . . ?
C00K C007 C00E 122.3(2) . . ?
C004 C008 C00H 119.7(2) . . ?
C004 C008 C00Q 122.9(2) . . ?
C00Q C008 C00H 117.4(2) . . ?
C003 C009 C00G 121.9(2) . . ?
C003 C009 C00M 117.3(2) . . ?
C00M C009 C00G 120.8(2) . . ?
C004 C00A C00F 119.6(2) . . ?
C004 C00A C00O 122.6(2) . . ?
C00O C00A C00F 117.7(2) . . ?
C005 C00B C00D 121.8(2) . . ?
C00D C00C C006 123.7(2) . . ?
C00B C00D C00V 122.5(2) . . ?
C00C C00D C00B 117.0(2) . . ?
C00C C00D C00V 120.4(2) . . ?
C00I C00E C007 120.5(2) . . ?
C00I C00E C00L 120.5(2) . . ?
C00L C00E C007 119.0(2) . . ?
C00J C00F C00A 119.6(2) . . ?
C00J C00F C00Z 121.5(2) . . ?
C00Z C00F C00A 118.9(2) . . ?
C006 C00G C009 110.16(19) . . ?
C006 C00G C016 109.1(2) . . ?
C006 C00G C018 109.1(2) . . ?
C009 C00G C016 109.3(2) . . ?
C009 C00G C018 108.6(2) . . ?
C016 C00G C018 110.6(3) . . ?
C00J C00H C008 119.4(2) . . ?
C00J C00H C00Y 122.2(2) . . ?
C00Y C00H C008 118.4(2) . . ?
C00E C00I C00T 118.9(3) . . ?
C00E C00I C010 122.9(3) . . ?
C010 C00I C00T 118.1(3) . . ?
C00H C00J C00F 121.7(2) . . ?
C007 C00K C00N 122.3(2) . . ?
C00E C00L C00S 119.7(2) . . ?
C00E C00L C00U 123.0(2) . . ?
C00U C00L C00S 117.3(3) . . ?
C00N C00M C009 123.3(2) . . ?
C00K C00N C00W 120.8(2) . . ?
C00M C00N C00K 116.9(2) . . ?
C00M C00N C00W 122.3(2) . . ?
C012 C00O C00A 120.8(3) . . ?
C013 C00Q C008 121.9(3) . . ?
C00X C00S C00L 119.4(3) . . ?
C00X C00S C011 122.2(3) . . ?
C011 C00S C00L 118.3(3) . . ?
C00X C00T C00I 119.7(3) . . ?
C00X C00T C017 122.2(3) . . ?
C017 C00T C00I 118.2(3) . . ?
C01A C00U C00L 122.4(3) . . ?
C01E C00V C00D 112.3(3) . . ?
C01E C00V C01F 107.1(3) . . ?
C01F C00V C00D 110.3(3) . . ?
C01J C00V C00D 108.7(3) . . ?
C01J C00V C01E 110.0(4) . . ?
C01J C00V C01F 108.3(4) . . ?
C01G C00W C00N 111.1(3) . . ?
C01G C00W C01H 107.4(4) . . ?
C01G C00W C01I 111.8(5) . . ?
C01H C00W C00N 107.8(3) . . ?
C01I C00W C00N 111.2(3) . . ?
C01I C00W C01H 107.3(5) . . ?
C00S C00X C00T 121.7(3) . . ?
C015 C00Y C00H 121.7(3) . . ?
C014 C00Z C00F 121.2(3) . . ?
C01C C010 C00I 120.8(3) . . ?
C01D C011 C00S 121.8(3) . . ?
C00O C012 C014 121.4(3) . . ?
C00Q C013 C015 120.7(3) . . ?
C00Z C014 C012 120.0(3) . . ?
C00Y C015 C013 119.9(3) . . ?
C01B C017 C00T 121.7(4) . . ?
C00U C01A C01D 120.1(4) . . ?
C017 C01B C01C 120.7(3) . . ?
C010 C01C C01B 120.4(4) . . ?
C011 C01D C01A 120.1(3) . . ?
Cl1 C4 Cl2 102.5(5) . . ?
C2 C4 Cl1 101.5(12) . . ?
C2 C4 Cl2 101.6(7) . . ?
C4 C2 Cl3 110.3(9) . . ?
Cl2A C4A Cl1A 111(2) . . ?
C2A C4A Cl2A 98.1(17) . . ?
C2A C4A Cl1A 105(2) . . ?
C4A C2A Cl3A 108.8(19) . . ?

loop_
_geom_bond_atom_site_label_1
_geom_bond_atom_site_label_2
_geom_bond_distance
_geom_bond_site_symmetry_2
_geom_bond_publ_flag
O001 C002 1.380(3) . ?
O001 C003 1.373(3) . ?
C002 C005 1.390(3) . ?
C002 C006 1.390(3) . ?
C003 C007 1.394(3) . ?
C003 C009 1.379(3) . ?
C004 C005 1.498(3) . ?
C004 C008 1.410(3) . ?
C004 C00A 1.405(3) . ?
C005 C00B 1.389(3) . ?
C006 C00C 1.391(3) . ?
C006 C00G 1.526(3) . ?
C007 C00E 1.494(3) . ?
C007 C00K 1.383(3) . ?
C008 C00H 1.432(3) . ?
C008 C00Q 1.421(4) . ?
C009 C00G 1.527(3) . ?
C009 C00M 1.397(3) . ?
C00A C00F 1.429(3) . ?
C00A C00O 1.422(4) . ?
C00B C00D 1.399(3) . ?
C00C C00D 1.388(3) . ?
C00D C00V 1.533(3) . ?
C00E C00I 1.396(4) . ?
C00E C00L 1.413(4) . ?
C00F C00J 1.389(4) . ?
C00F C00Z 1.427(4) . ?
C00G C016 1.535(4) . ?
C00G C018 1.537(4) . ?
C00H C00J 1.384(4) . ?
C00H C00Y 1.430(4) . ?
C00I C00T 1.450(4) . ?
C00I C010 1.418(4) . ?
C00K C00N 1.396(4) . ?
C00L C00S 1.432(4) . ?
C00L C00U 1.414(4) . ?
C00M C00N 1.380(4) . ?
C00N C00W 1.539(3) . ?
C00O C012 1.358(4) . ?
C00Q C013 1.349(4) . ?
C00S C00X 1.381(5) . ?
C00S C011 1.431(5) . ?
C00T C00X 1.386(5) . ?
C00T C017 1.426(5) . ?
C00U C01A 1.356(5) . ?
C00V C01E 1.515(5) . ?
C00V C01F 1.521(5) . ?
C00V C01J 1.511(5) . ?
C00W C01G 1.491(5) . ?
C00W C01H 1.503(6) . ?
C00W C01I 1.502(6) . ?
C00Y C015 1.344(4) . ?
C00Z C014 1.343(5) . ?
C010 C01C 1.357(5) . ?
C011 C01D 1.341(6) . ?
C012 C014 1.401(5) . ?
C013 C015 1.408(5) . ?
C017 C01B 1.320(6) . ?
C01A C01D 1.406(6) . ?
C01B C01C 1.430(6) . ?
Cl1 C4 1.770(8) . ?
Cl2 C4 1.802(8) . ?
Cl3 C2 1.745(9) . ?
C4 C2 1.504(9) . ?
C4A Cl2A 1.75(2) . ?
C4A Cl1A 1.80(2) . ?
C4A C2A 1.50(2) . ?
C2A Cl3A 1.738(18) . ?
